data_7129974
loop_
_publ_author_name
'Xie, Zhuofeng'
'Dai, Yuyang'
'Bao, Manling'
'Feng, Zhongtao'
'Wang, Wenjuan'
'Liu, Chunmeng'
'Wang, Xinping'
'Su, Yuanting'

_publ_section_title
;
 Crystalline radical cations of bis-BN-based analogues of Thiele's
 hydrocarbon
;
_journal_name_full 'Chemical Communications'
_journal_paper_doi 10.1039/D2CC01254E
_journal_year 2022
_chemical_formula_moiety 'C60 H78 B2 N6'
_chemical_formula_sum 'C60 H78 B2 N6'
_chemical_formula_weight 904.90
_space_group_crystal_system monoclinic
_space_group_IT_number 14
_space_group_name_Hall '-P 2ybc'
_space_group_name_H-M_alt 'P 1 21/c 1'
_atom_sites_solution_hydrogens geom
_atom_sites_solution_primary dual
_audit_creation_date 2022-01-28
_audit_creation_method
;
Olex2 1.2
(compiled 2018.05.29 svn.r3508 for OlexSys, GUI svn.r5506)
;
_audit_update_record
;
2022-02-28 deposited with the CCDC.	2022-03-30 downloaded from the CCDC.
;
_cell_angle_alpha 90
_cell_angle_beta 91.671(3)
_cell_angle_gamma 90
_cell_formula_units_Z 4
_cell_length_a 10.8314(8)
_cell_length_b 13.2692(11)
_cell_length_c 38.304(3)
_cell_measurement_reflns_used 9903
_cell_measurement_temperature 136(2)
_cell_measurement_theta_max 53.91
_cell_measurement_theta_min 3.07
_cell_volume 5502.9(7)
_computing_molecular_graphics 'Olex2 (Dolomanov et al., 2009)'
_computing_publication_material 'Olex2 (Dolomanov et al., 2009)'
_computing_structure_refinement 'ShelXL (Sheldrick, 2015)'
_computing_structure_solution 'ShelXT (Sheldrick, 2015)'
_diffrn_ambient_temperature 136.0
_diffrn_measured_fraction_theta_full 0.997
_diffrn_measured_fraction_theta_max 0.994
_diffrn_measurement_device_type 'Bruker APEX-II CCD'
_diffrn_measurement_method '\f and \w scans'
_diffrn_radiation_type GaK\a
_diffrn_radiation_wavelength 1.34139
_diffrn_reflns_av_R_equivalents 0.0589
_diffrn_reflns_av_unetI/netI 0.0456
_diffrn_reflns_Laue_measured_fraction_full 0.997
_diffrn_reflns_Laue_measured_fraction_max 0.994
_diffrn_reflns_limit_h_max 13
_diffrn_reflns_limit_h_min -12
_diffrn_reflns_limit_k_max 15
_diffrn_reflns_limit_k_min -12
_diffrn_reflns_limit_l_max 45
_diffrn_reflns_limit_l_min -46
_diffrn_reflns_number 54897
_diffrn_reflns_point_group_measured_fraction_full 0.997
_diffrn_reflns_point_group_measured_fraction_max 0.994
_diffrn_reflns_theta_full 53.594
_diffrn_reflns_theta_max 53.972
_diffrn_reflns_theta_min 3.066
_diffrn_standards_number 0
_exptl_absorpt_coefficient_mu 0.308
_exptl_absorpt_correction_type none
_exptl_crystal_colour yellow
_exptl_crystal_density_diffrn 1.092
_exptl_crystal_description plate
_exptl_crystal_F_000 1960
_exptl_crystal_size_max 0.38
_exptl_crystal_size_mid 0.13
_exptl_crystal_size_min 0.11
_refine_diff_density_max 0.443
_refine_diff_density_min -0.389
_refine_diff_density_rms 0.036
_refine_ls_extinction_method none
_refine_ls_goodness_of_fit_ref 1.079
_refine_ls_hydrogen_treatment constr
_refine_ls_matrix_type full
_refine_ls_number_parameters 629
_refine_ls_number_reflns 10036
_refine_ls_number_restraints 0
_refine_ls_restrained_S_all 1.079
_refine_ls_R_factor_all 0.0605
_refine_ls_R_factor_gt 0.0507
_refine_ls_shift/su_max 0.001
_refine_ls_shift/su_mean 0.000
_refine_ls_structure_factor_coef Fsqd
_refine_ls_weighting_details 'w=1/[\s^2^(Fo^2^)+(0.0552P)^2^+2.1059P] where P=(Fo^2^+2Fc^2^)/3'
_refine_ls_weighting_scheme calc
_refine_ls_wR_factor_gt 0.1312
_refine_ls_wR_factor_ref 0.1377
_reflns_Friedel_coverage 0.000
_reflns_number_gt 8321
_reflns_number_total 10036
_reflns_threshold_expression 'I > 2\s(I)'
_cod_data_source_file d2cc01254e2.cif
_cod_data_source_block 2
_cod_original_cell_volume 5502.8(8)
_cod_database_code 7129974
_shelx_shelxl_version_number 2018/3
_shelx_space_group_comment
;
The symmetry employed for this shelxl refinement is uniquely defined
by the following loop, which should always be used as a source of
symmetry information in preference to the above space-group names.
They are only intended as comments.
;
_shelx_estimated_absorpt_t_max 0.967
_shelx_estimated_absorpt_t_min 0.892
_olex2_refinement_description
;
1. Fixed Uiso
 At 1.2 times of:
  All C(H) groups
 At 1.5 times of:
  All C(H,H,H) groups
2.a Ternary CH refined with riding coordinates:
 C37(H37), C40(H40), C43(H43), C46(H46), C49(H49), C52(H52), C55(H55), C58(H58)
2.b Aromatic/amide H refined with riding coordinates:
 C3(H3), C4(H4), C5(H5), C9(H9), C10(H10), C11(H11), C13(H13), C14(H14),
 C17(H17), C18(H18), C19(H19), C23(H23), C24(H24), C25(H25), C27(H27), C28(H28),
  C29(H29), C30(H30), C33(H33), C34(H34), C35(H35), C36(H36)
2.c Idealised Me refined as rotating group:
 C38(H38A,H38B,H38C), C39(H39A,H39B,H39C), C41(H41A,H41B,H41C), C42(H42A,H42B,
 H42C), C44(H44A,H44B,H44C), C45(H45A,H45B,H45C), C47(H47A,H47B,H47C), C48(H48A,
 H48B,H48C), C50(H50A,H50B,H50C), C51(H51A,H51B,H51C), C53(H53A,H53B,H53C),
 C54(H54A,H54B,H54C), C56(H56A,H56B,H56C), C57(H57A,H57B,H57C), C59(H59A,H59B,
 H59C), C60(H60A,H60B,H60C)
;
_olex2_submission_special_instructions 'No special instructions were received'

loop_
_space_group_symop_operation_xyz
'x, y, z'
'-x, y+1/2, -z+1/2'
'-x, -y, -z'
'x, -y-1/2, z-1/2'

loop_
_atom_site_label
_atom_site_type_symbol
_atom_site_fract_x
_atom_site_fract_y
_atom_site_fract_z
_atom_site_U_iso_or_equiv
_atom_site_adp_type
_atom_site_occupancy
_atom_site_site_symmetry_order
_atom_site_calc_flag
_atom_site_refinement_flags_posn
_atom_site_refinement_flags_adp
_atom_site_refinement_flags_occupancy
_atom_site_disorder_assembly
_atom_site_disorder_group
B1 B 0.56761(16) 0.26231(14) 0.41889(4) 0.0280(4) Uani 1 1 d . . . . .
B2 B 0.68903(16) 0.61306(14) 0.33827(4) 0.0294(4) Uani 1 1 d . . . . .
C1 C 0.33067(14) 0.26667(12) 0.40558(4) 0.0299(3) Uani 1 1 d . . . . .
C2 C 0.28287(14) 0.23806(13) 0.37256(4) 0.0333(4) Uani 1 1 d . . . . .
C3 C 0.17666(15) 0.28663(15) 0.35997(5) 0.0423(4) Uani 1 1 d . . . . .
H3 H 0.142979 0.269301 0.337589 0.051 Uiso 1 1 calc R . . . .
C4 C 0.11964(17) 0.35948(16) 0.37946(5) 0.0507(5) Uani 1 1 d . . . . .
H4 H 0.047660 0.392306 0.370389 0.061 Uiso 1 1 calc R . . . .
C5 C 0.16687(18) 0.38474(15) 0.41208(5) 0.0496(5) Uani 1 1 d . . . . .
H5 H 0.125999 0.434323 0.425408 0.060 Uiso 1 1 calc R . . . .
C6 C 0.27296(16) 0.33927(13) 0.42591(5) 0.0387(4) Uani 1 1 d . . . . .
C7 C 0.77302(14) 0.16840(11) 0.43607(4) 0.0284(3) Uani 1 1 d . . . . .
C8 C 0.83898(14) 0.16354(12) 0.46806(4) 0.0303(3) Uani 1 1 d . . . . .
C9 C 0.96567(15) 0.14509(13) 0.46740(4) 0.0367(4) Uani 1 1 d . . . . .
H9 H 1.012233 0.141103 0.488757 0.044 Uiso 1 1 calc R . . . .
C10 C 1.02444(15) 0.13254(14) 0.43622(5) 0.0408(4) Uani 1 1 d . . . . .
H10 H 1.110978 0.120879 0.436245 0.049 Uiso 1 1 calc R . . . .
C11 C 0.95793(16) 0.13688(13) 0.40509(4) 0.0384(4) Uani 1 1 d . . . . .
H11 H 0.999425 0.127906 0.383801 0.046 Uiso 1 1 calc R . . . .
C12 C 0.83102(15) 0.15415(12) 0.40415(4) 0.0323(3) Uani 1 1 d . . . . .
C13 C 0.44685(15) 0.12849(12) 0.43495(4) 0.0329(4) Uani 1 1 d . . . . .
H13 H 0.377004 0.086730 0.438386 0.040 Uiso 1 1 calc R . . . .
C14 C 0.56250(14) 0.10631(12) 0.44501(4) 0.0330(4) Uani 1 1 d . . . . .
H14 H 0.587606 0.046155 0.456641 0.040 Uiso 1 1 calc R . . . .
C15 C 0.63092(15) 0.54250(12) 0.27580(4) 0.0324(4) Uani 1 1 d . . . . .
C16 C 0.51017(15) 0.52238(13) 0.26363(4) 0.0347(4) Uani 1 1 d . . . . .
C17 C 0.49414(17) 0.44975(14) 0.23760(4) 0.0417(4) Uani 1 1 d . . . . .
H17 H 0.413201 0.435094 0.228813 0.050 Uiso 1 1 calc R . . . .
C18 C 0.59276(19) 0.39900(15) 0.22441(5) 0.0470(5) Uani 1 1 d . . . . .
H18 H 0.579740 0.349713 0.206692 0.056 Uiso 1 1 calc R . . . .
C19 C 0.71071(18) 0.41953(16) 0.23686(5) 0.0484(5) Uani 1 1 d . . . . .
H19 H 0.778333 0.383668 0.227652 0.058 Uiso 1 1 calc R . . . .
C20 C 0.73286(16) 0.49177(14) 0.26267(4) 0.0407(4) Uani 1 1 d . . . . .
C21 C 0.76599(14) 0.76552(12) 0.37891(4) 0.0295(3) Uani 1 1 d . . . . .
C22 C 0.68196(15) 0.78610(13) 0.40509(4) 0.0362(4) Uani 1 1 d . . . . .
C23 C 0.72319(18) 0.84340(14) 0.43358(4) 0.0429(4) Uani 1 1 d . . . . .
H23 H 0.668448 0.857067 0.451922 0.052 Uiso 1 1 calc R . . . .
C24 C 0.84202(18) 0.88066(14) 0.43564(4) 0.0438(4) Uani 1 1 d . . . . .
H24 H 0.867470 0.921893 0.454805 0.053 Uiso 1 1 calc R . . . .
C25 C 0.92386(16) 0.85807(13) 0.40989(4) 0.0396(4) Uani 1 1 d . . . . .
H25 H 1.005907 0.883243 0.411725 0.048 Uiso 1 1 calc R . . . .
C26 C 0.88873(15) 0.79930(13) 0.38136(4) 0.0333(4) Uani 1 1 d . . . . .
C27 C 0.66377(16) 0.71972(13) 0.29095(4) 0.0366(4) Uani 1 1 d . . . . .
H27 H 0.644597 0.744171 0.268124 0.044 Uiso 1 1 calc R . . . .
C28 C 0.70606(16) 0.77550(13) 0.31758(4) 0.0370(4) Uani 1 1 d . . . . .
H28 H 0.721606 0.845882 0.316586 0.044 Uiso 1 1 calc R . . . .
C29 C 0.54710(18) 0.38041(15) 0.37006(5) 0.0496(5) Uani 1 1 d . . . . .
H29 H 0.479466 0.340184 0.362053 0.059 Uiso 1 1 calc R . . . .
C30 C 0.58272(18) 0.45462(15) 0.34993(5) 0.0507(5) Uani 1 1 d . . . . .
H30 H 0.540485 0.463575 0.328069 0.061 Uiso 1 1 calc R . . . .
C31 C 0.70308(13) 0.42034(11) 0.41283(4) 0.0263(3) Uani 1 1 d . . . . .
C32 C 0.74431(13) 0.49772(11) 0.39049(4) 0.0271(3) Uani 1 1 d . . . . .
C33 C 0.85076(14) 0.55009(12) 0.39994(4) 0.0296(3) Uani 1 1 d . . . . .
H33 H 0.884178 0.596704 0.383935 0.036 Uiso 1 1 calc R . . . .
C34 C 0.90973(14) 0.53613(12) 0.43220(4) 0.0331(4) Uani 1 1 d . . . . .
H34 H 0.980981 0.574551 0.438472 0.040 Uiso 1 1 calc R . . . .
C35 C 0.86448(15) 0.46643(13) 0.45502(4) 0.0353(4) Uani 1 1 d . . . . .
H35 H 0.903030 0.457513 0.477402 0.042 Uiso 1 1 calc R . . . .
C36 C 0.76194(15) 0.40896(12) 0.44520(4) 0.0314(3) Uani 1 1 d . . . . .
H36 H 0.731429 0.360637 0.461084 0.038 Uiso 1 1 calc R . . . .
C37 C 0.34228(16) 0.15564(14) 0.35127(4) 0.0393(4) Uani 1 1 d . . . . .
H37 H 0.425217 0.140781 0.362221 0.047 Uiso 1 1 calc R . . . .
C38 C 0.26528(19) 0.05911(15) 0.35246(5) 0.0515(5) Uani 1 1 d . . . . .
H38A H 0.254024 0.039536 0.376830 0.077 Uiso 1 1 calc GR . . . .
H38B H 0.308060 0.005014 0.340272 0.077 Uiso 1 1 calc GR . . . .
H38C H 0.184442 0.070934 0.341036 0.077 Uiso 1 1 calc GR . . . .
C39 C 0.3614(2) 0.18632(18) 0.31325(5) 0.0580(6) Uani 1 1 d . . . . .
H39A H 0.281157 0.199822 0.301733 0.087 Uiso 1 1 calc GR . . . .
H39B H 0.402866 0.131561 0.301035 0.087 Uiso 1 1 calc GR . . . .
H39C H 0.412552 0.247204 0.312656 0.087 Uiso 1 1 calc GR . . . .
C40 C 0.31972(19) 0.36567(16) 0.46251(5) 0.0500(5) Uani 1 1 d . . . . .
H40 H 0.398433 0.327801 0.466969 0.060 Uiso 1 1 calc R . . . .
C41 C 0.2280(2) 0.3310(2) 0.48951(5) 0.0676(6) Uani 1 1 d . . . . .
H41A H 0.148004 0.363651 0.484870 0.101 Uiso 1 1 calc GR . . . .
H41B H 0.258945 0.349394 0.512948 0.101 Uiso 1 1 calc GR . . . .
H41C H 0.218018 0.257701 0.488059 0.101 Uiso 1 1 calc GR . . . .
C42 C 0.3486(3) 0.4769(2) 0.46609(7) 0.0840(8) Uani 1 1 d . . . . .
H42A H 0.412576 0.495365 0.449692 0.126 Uiso 1 1 calc GR . . . .
H42B H 0.378156 0.491135 0.490013 0.126 Uiso 1 1 calc GR . . . .
H42C H 0.273711 0.516257 0.460898 0.126 Uiso 1 1 calc GR . . . .
C43 C 0.75983(17) 0.15349(13) 0.36930(4) 0.0383(4) Uani 1 1 d . . . . .
H43 H 0.679086 0.187513 0.373300 0.046 Uiso 1 1 calc R . . . .
C44 C 0.7304(3) 0.04898(18) 0.35757(7) 0.0854(9) Uani 1 1 d . . . . .
H44A H 0.807018 0.013697 0.352174 0.128 Uiso 1 1 calc GR . . . .
H44B H 0.676300 0.051456 0.336629 0.128 Uiso 1 1 calc GR . . . .
H44C H 0.688543 0.013012 0.376179 0.128 Uiso 1 1 calc GR . . . .
C45 C 0.8218(3) 0.2123(3) 0.34177(6) 0.1278(17) Uani 1 1 d . . . . .
H45A H 0.846220 0.278351 0.351099 0.192 Uiso 1 1 calc GR . . . .
H45B H 0.764623 0.221430 0.321706 0.192 Uiso 1 1 calc GR . . . .
H45C H 0.895222 0.175891 0.334360 0.192 Uiso 1 1 calc GR . . . .
C46 C 0.77779(16) 0.17733(13) 0.50302(4) 0.0357(4) Uani 1 1 d . . . . .
H46 H 0.690949 0.200249 0.498306 0.043 Uiso 1 1 calc R . . . .
C47 C 0.77313(19) 0.07764(15) 0.52304(5) 0.0473(5) Uani 1 1 d . . . . .
H47A H 0.727452 0.027619 0.508971 0.071 Uiso 1 1 calc GR . . . .
H47B H 0.731566 0.088072 0.545139 0.071 Uiso 1 1 calc GR . . . .
H47C H 0.857399 0.053411 0.527837 0.071 Uiso 1 1 calc GR . . . .
C48 C 0.84330(19) 0.25743(14) 0.52560(4) 0.0455(4) Uani 1 1 d . . . . .
H48A H 0.927618 0.235120 0.531475 0.068 Uiso 1 1 calc GR . . . .
H48B H 0.798034 0.267386 0.547111 0.068 Uiso 1 1 calc GR . . . .
H48C H 0.846175 0.321057 0.512655 0.068 Uiso 1 1 calc GR . . . .
C49 C 0.39822(16) 0.57658(14) 0.27763(5) 0.0409(4) Uani 1 1 d . . . . .
H49 H 0.427223 0.621289 0.297227 0.049 Uiso 1 1 calc R . . . .
C50 C 0.30281(18) 0.50318(18) 0.29194(6) 0.0603(6) Uani 1 1 d . . . . .
H50A H 0.270063 0.460643 0.272913 0.090 Uiso 1 1 calc GR . . . .
H50B H 0.235145 0.541309 0.302074 0.090 Uiso 1 1 calc GR . . . .
H50C H 0.342217 0.460667 0.309972 0.090 Uiso 1 1 calc GR . . . .
C51 C 0.3372(2) 0.64297(16) 0.24938(6) 0.0581(5) Uani 1 1 d . . . . .
H51A H 0.398310 0.690119 0.240413 0.087 Uiso 1 1 calc GR . . . .
H51B H 0.269090 0.680849 0.259377 0.087 Uiso 1 1 calc GR . . . .
H51C H 0.305211 0.600451 0.230253 0.087 Uiso 1 1 calc GR . . . .
C52 C 0.86443(17) 0.51529(19) 0.27536(5) 0.0559(5) Uani 1 1 d . . . . .
H52 H 0.859727 0.558890 0.296576 0.067 Uiso 1 1 calc R . . . .
C53 C 0.9359(3) 0.4223(3) 0.28528(12) 0.1400(19) Uani 1 1 d . . . . .
H53A H 0.890374 0.383882 0.302571 0.210 Uiso 1 1 calc GR . . . .
H53B H 1.016784 0.441571 0.295274 0.210 Uiso 1 1 calc GR . . . .
H53C H 0.947149 0.380684 0.264480 0.210 Uiso 1 1 calc GR . . . .
C54 C 0.9354(2) 0.5720(2) 0.24832(9) 0.0953(10) Uani 1 1 d . . . . .
H54A H 0.946371 0.528862 0.227876 0.143 Uiso 1 1 calc GR . . . .
H54B H 1.016443 0.591290 0.258213 0.143 Uiso 1 1 calc GR . . . .
H54C H 0.889457 0.632688 0.241304 0.143 Uiso 1 1 calc GR . . . .
C55 C 0.54850(17) 0.75130(16) 0.40203(6) 0.0513(5) Uani 1 1 d . . . . .
H55 H 0.544631 0.692818 0.385571 0.062 Uiso 1 1 calc R . . . .
C56 C 0.4985(3) 0.7167(3) 0.43670(9) 0.1119(13) Uani 1 1 d . . . . .
H56A H 0.556812 0.669268 0.447842 0.168 Uiso 1 1 calc GR . . . .
H56B H 0.418681 0.683289 0.432647 0.168 Uiso 1 1 calc GR . . . .
H56C H 0.487880 0.775090 0.451970 0.168 Uiso 1 1 calc GR . . . .
C57 C 0.4675(2) 0.8343(2) 0.38671(8) 0.0835(8) Uani 1 1 d . . . . .
H57A H 0.467470 0.891811 0.402774 0.125 Uiso 1 1 calc GR . . . .
H57B H 0.382929 0.809170 0.383236 0.125 Uiso 1 1 calc GR . . . .
H57C H 0.499613 0.855636 0.364232 0.125 Uiso 1 1 calc GR . . . .
C58 C 0.98251(16) 0.77308(16) 0.35388(5) 0.0457(5) Uani 1 1 d . . . . .
H58 H 0.944486 0.721030 0.338045 0.055 Uiso 1 1 calc R . . . .
C59 C 1.10096(18) 0.72825(19) 0.37028(6) 0.0615(6) Uani 1 1 d . . . . .
H59A H 1.142918 0.779301 0.384806 0.092 Uiso 1 1 calc GR . . . .
H59B H 1.155620 0.706638 0.351758 0.092 Uiso 1 1 calc GR . . . .
H59C H 1.080108 0.670135 0.384753 0.092 Uiso 1 1 calc GR . . . .
C60 C 1.0132(2) 0.8652(2) 0.33162(6) 0.0769(8) Uani 1 1 d . . . . .
H60A H 0.937963 0.889167 0.319419 0.115 Uiso 1 1 calc GR . . . .
H60B H 1.074589 0.846592 0.314488 0.115 Uiso 1 1 calc GR . . . .
H60C H 1.046506 0.918911 0.346736 0.115 Uiso 1 1 calc GR . . . .
N1 N 0.44406(11) 0.22277(10) 0.41854(3) 0.0289(3) Uani 1 1 d . . . . .
N2 N 0.64191(11) 0.18543(10) 0.43581(3) 0.0291(3) Uani 1 1 d . . . . .
N3 N 0.60279(11) 0.35682(10) 0.40267(3) 0.0287(3) Uani 1 1 d . . . . .
N4 N 0.65184(12) 0.61934(10) 0.30177(3) 0.0326(3) Uani 1 1 d . . . . .
N5 N 0.72439(12) 0.71483(10) 0.34747(3) 0.0320(3) Uani 1 1 d . . . . .
N6 N 0.67959(12) 0.52170(10) 0.35876(3) 0.0308(3) Uani 1 1 d . . . . .

loop_
_atom_site_aniso_label
_atom_site_aniso_U_11
_atom_site_aniso_U_22
_atom_site_aniso_U_33
_atom_site_aniso_U_23
_atom_site_aniso_U_13
_atom_site_aniso_U_12
B1 0.0272(9) 0.0339(9) 0.0227(8) -0.0003(7) -0.0007(6) -0.0030(7)
B2 0.0235(8) 0.0360(10) 0.0284(8) 0.0030(7) -0.0026(7) -0.0044(7)
C1 0.0242(8) 0.0334(8) 0.0321(8) 0.0039(6) 0.0028(6) -0.0011(6)
C2 0.0260(8) 0.0414(9) 0.0326(8) 0.0002(7) 0.0025(6) -0.0030(7)
C3 0.0306(9) 0.0577(12) 0.0382(9) 0.0047(8) -0.0043(7) -0.0015(8)
C4 0.0333(10) 0.0558(12) 0.0627(12) 0.0091(10) -0.0032(9) 0.0115(9)
C5 0.0415(10) 0.0478(11) 0.0599(12) -0.0056(9) 0.0063(9) 0.0121(9)
C6 0.0354(9) 0.0397(10) 0.0412(9) -0.0034(7) 0.0047(7) 0.0013(7)
C7 0.0265(8) 0.0281(8) 0.0305(8) 0.0022(6) -0.0007(6) -0.0018(6)
C8 0.0301(8) 0.0311(8) 0.0295(8) 0.0026(6) -0.0012(6) -0.0012(6)
C9 0.0313(9) 0.0418(10) 0.0364(9) 0.0027(7) -0.0065(7) -0.0006(7)
C10 0.0263(8) 0.0454(10) 0.0507(10) 0.0037(8) 0.0039(7) -0.0005(7)
C11 0.0369(9) 0.0411(10) 0.0379(9) 0.0014(7) 0.0108(7) 0.0000(8)
C12 0.0353(9) 0.0314(8) 0.0303(8) 0.0020(6) 0.0008(6) -0.0016(7)
C13 0.0307(8) 0.0318(8) 0.0364(8) 0.0059(7) 0.0028(7) -0.0057(7)
C14 0.0325(8) 0.0311(8) 0.0353(8) 0.0080(7) 0.0019(6) -0.0036(7)
C15 0.0366(9) 0.0365(9) 0.0239(7) 0.0033(6) -0.0025(6) -0.0069(7)
C16 0.0379(9) 0.0373(9) 0.0286(8) 0.0029(7) -0.0047(7) -0.0068(7)
C17 0.0463(10) 0.0434(10) 0.0351(9) -0.0015(8) -0.0065(7) -0.0107(8)
C18 0.0605(12) 0.0452(11) 0.0352(9) -0.0069(8) 0.0010(8) -0.0078(9)
C19 0.0503(11) 0.0545(12) 0.0408(10) -0.0046(9) 0.0098(8) 0.0016(9)
C20 0.0370(9) 0.0533(11) 0.0318(8) 0.0016(8) 0.0019(7) -0.0053(8)
C21 0.0309(8) 0.0301(8) 0.0273(7) 0.0024(6) -0.0045(6) -0.0036(6)
C22 0.0345(9) 0.0338(9) 0.0403(9) 0.0032(7) 0.0026(7) 0.0011(7)
C23 0.0527(11) 0.0429(10) 0.0335(9) 0.0000(7) 0.0058(8) 0.0073(8)
C24 0.0577(12) 0.0399(10) 0.0330(9) -0.0038(7) -0.0125(8) 0.0020(9)
C25 0.0384(9) 0.0400(10) 0.0398(9) 0.0034(7) -0.0109(7) -0.0083(8)
C26 0.0324(8) 0.0373(9) 0.0299(8) 0.0055(7) -0.0029(6) -0.0058(7)
C27 0.0426(10) 0.0368(9) 0.0300(8) 0.0092(7) -0.0067(7) -0.0062(7)
C28 0.0441(10) 0.0328(9) 0.0337(8) 0.0085(7) -0.0084(7) -0.0068(7)
C29 0.0504(11) 0.0550(12) 0.0419(10) 0.0182(9) -0.0212(8) -0.0274(9)
C30 0.0518(11) 0.0583(12) 0.0404(10) 0.0209(9) -0.0235(8) -0.0279(10)
C31 0.0249(7) 0.0265(8) 0.0275(7) -0.0007(6) 0.0001(6) 0.0000(6)
C32 0.0248(7) 0.0300(8) 0.0264(7) 0.0004(6) -0.0010(6) 0.0008(6)
C33 0.0253(8) 0.0294(8) 0.0340(8) 0.0015(6) -0.0005(6) -0.0013(6)
C34 0.0256(8) 0.0331(8) 0.0400(9) -0.0031(7) -0.0061(6) -0.0008(7)
C35 0.0378(9) 0.0379(9) 0.0297(8) 0.0000(7) -0.0101(7) -0.0011(7)
C36 0.0352(8) 0.0313(8) 0.0274(7) 0.0019(6) -0.0028(6) -0.0014(7)
C37 0.0312(9) 0.0508(11) 0.0360(9) -0.0098(8) 0.0018(7) -0.0035(8)
C38 0.0546(12) 0.0485(11) 0.0518(11) -0.0081(9) 0.0070(9) -0.0061(9)
C39 0.0644(13) 0.0689(14) 0.0417(10) -0.0137(10) 0.0166(9) -0.0155(11)
C40 0.0474(11) 0.0578(12) 0.0449(10) -0.0182(9) 0.0036(8) 0.0027(9)
C41 0.0821(17) 0.0794(16) 0.0417(11) -0.0063(11) 0.0067(11) -0.0135(13)
C42 0.111(2) 0.0723(17) 0.0696(16) -0.0266(13) 0.0150(15) -0.0323(16)
C43 0.0450(10) 0.0431(10) 0.0268(8) -0.0012(7) -0.0005(7) 0.0012(8)
C44 0.134(2) 0.0543(14) 0.0641(15) 0.0068(11) -0.0539(16) -0.0246(15)
C45 0.162(3) 0.178(3) 0.0407(13) 0.0462(17) -0.0376(16) -0.119(3)
C46 0.0368(9) 0.0431(10) 0.0270(8) 0.0040(7) -0.0004(6) 0.0033(7)
C47 0.0570(12) 0.0512(11) 0.0341(9) 0.0097(8) 0.0056(8) -0.0005(9)
C48 0.0600(12) 0.0475(11) 0.0287(8) 0.0002(8) -0.0059(8) 0.0056(9)
C49 0.0347(9) 0.0481(10) 0.0394(9) -0.0035(8) -0.0076(7) -0.0008(8)
C50 0.0373(10) 0.0751(15) 0.0685(14) 0.0102(12) 0.0041(9) -0.0004(10)
C51 0.0622(13) 0.0532(12) 0.0580(12) 0.0015(10) -0.0155(10) 0.0094(10)
C52 0.0351(10) 0.0871(16) 0.0455(10) -0.0089(10) 0.0025(8) -0.0033(10)
C53 0.0659(18) 0.144(3) 0.207(4) 0.121(3) -0.054(2) -0.034(2)
C54 0.0473(14) 0.102(2) 0.136(3) 0.050(2) -0.0125(15) -0.0242(14)
C55 0.0348(10) 0.0507(11) 0.0691(13) -0.0088(10) 0.0120(9) -0.0038(8)
C56 0.0528(15) 0.151(3) 0.133(3) 0.070(2) 0.0208(16) -0.0192(18)
C57 0.0362(12) 0.101(2) 0.112(2) 0.0260(17) -0.0128(13) -0.0023(12)
C58 0.0357(10) 0.0622(12) 0.0397(9) 0.0002(9) 0.0074(7) -0.0144(9)
C59 0.0330(10) 0.0876(17) 0.0645(13) -0.0035(12) 0.0095(9) -0.0065(10)
C60 0.0677(15) 0.100(2) 0.0643(14) 0.0254(14) 0.0192(12) -0.0251(14)
N1 0.0249(6) 0.0315(7) 0.0302(6) 0.0040(5) 0.0001(5) -0.0021(5)
N2 0.0239(6) 0.0332(7) 0.0300(6) 0.0047(5) -0.0004(5) -0.0025(5)
N3 0.0271(7) 0.0313(7) 0.0273(6) 0.0049(5) -0.0049(5) -0.0053(5)
N4 0.0360(7) 0.0343(7) 0.0272(6) 0.0038(5) -0.0057(5) -0.0083(6)
N5 0.0332(7) 0.0339(7) 0.0284(6) 0.0040(5) -0.0063(5) -0.0053(6)
N6 0.0291(7) 0.0347(7) 0.0281(6) 0.0049(5) -0.0055(5) -0.0073(6)

loop_
_atom_type_symbol
_atom_type_description
_atom_type_scat_dispersion_real
_atom_type_scat_dispersion_imag
_atom_type_scat_source
C C 0.0148 0.0070 'International Tables Vol C Tables 4.2.6.8 and 6.1.1.4'
H H 0.0000 0.0000 'International Tables Vol C Tables 4.2.6.8 and 6.1.1.4'
B B 0.0073 0.0030 'International Tables Vol C Tables 4.2.6.8 and 6.1.1.4'
N N 0.0253 0.0136 'International Tables Vol C Tables 4.2.6.8 and 6.1.1.4'

loop_
_geom_angle_atom_site_label_1
_geom_angle_atom_site_label_2
_geom_angle_atom_site_label_3
_geom_angle
_geom_angle_site_symmetry_1
_geom_angle_site_symmetry_3
_geom_angle_publ_flag
N1 B1 N2 104.68(13) . . ?
N1 B1 N3 124.47(14) . . ?
N2 B1 N3 130.70(14) . . ?
N4 B2 N6 123.34(14) . . ?
N5 B2 N4 104.26(13) . . ?
N5 B2 N6 132.26(14) . . ?
C2 C1 N1 119.40(14) . . ?
C6 C1 C2 121.92(15) . . ?
C6 C1 N1 118.65(14) . . ?
C1 C2 C37 121.83(14) . . ?
C3 C2 C1 117.76(15) . . ?
C3 C2 C37 120.40(15) . . ?
C4 C3 C2 121.04(17) . . ?
C5 C4 C3 120.10(17) . . ?
C4 C5 C6 121.41(18) . . ?
C1 C6 C40 122.08(16) . . ?
C5 C6 C1 117.75(16) . . ?
C5 C6 C40 120.13(16) . . ?
C8 C7 C12 121.71(14) . . ?
C8 C7 N2 119.45(13) . . ?
C12 C7 N2 118.82(13) . . ?
C7 C8 C46 122.65(14) . . ?
C9 C8 C7 117.96(14) . . ?
C9 C8 C46 119.39(14) . . ?
C10 C9 C8 121.06(15) . . ?
C11 C10 C9 120.12(15) . . ?
C10 C11 C12 121.36(15) . . ?
C7 C12 C43 122.45(14) . . ?
C11 C12 C7 117.78(14) . . ?
C11 C12 C43 119.74(15) . . ?
C14 C13 N1 109.57(14) . . ?
C13 C14 N2 109.80(14) . . ?
C16 C15 N4 119.47(15) . . ?
C20 C15 C16 121.84(15) . . ?
C20 C15 N4 118.67(14) . . ?
C15 C16 C49 122.59(15) . . ?
C17 C16 C15 117.72(16) . . ?
C17 C16 C49 119.69(15) . . ?
C18 C17 C16 121.39(17) . . ?
C17 C18 C19 119.97(17) . . ?
C18 C19 C20 121.37(18) . . ?
C15 C20 C52 121.80(16) . . ?
C19 C20 C15 117.70(16) . . ?
C19 C20 C52 120.49(17) . . ?
C22 C21 C26 121.60(14) . . ?
C22 C21 N5 119.72(14) . . ?
C26 C21 N5 118.53(14) . . ?
C21 C22 C55 121.49(15) . . ?
C23 C22 C21 117.85(15) . . ?
C23 C22 C55 120.61(16) . . ?
C24 C23 C22 121.20(16) . . ?
C25 C24 C23 119.99(16) . . ?
C24 C25 C26 121.25(16) . . ?
C21 C26 C58 122.01(14) . . ?
C25 C26 C21 118.02(15) . . ?
C25 C26 C58 119.97(15) . . ?
C28 C27 N4 109.55(14) . . ?
C27 C28 N5 110.02(15) . . ?
C30 C29 N3 124.17(16) . . ?
C29 C30 N6 124.15(15) . . ?
C32 C31 N3 121.09(13) . . ?
C36 C31 C32 118.32(14) . . ?
C36 C31 N3 120.58(13) . . ?
C31 C32 N6 121.49(13) . . ?
C33 C32 C31 118.69(13) . . ?
C33 C32 N6 119.82(13) . . ?
C32 C33 C34 121.61(15) . . ?
C35 C34 C33 119.58(14) . . ?
C34 C35 C36 119.64(14) . . ?
C31 C36 C35 121.71(15) . . ?
C2 C37 C38 110.31(14) . . ?
C2 C37 C39 112.98(16) . . ?
C38 C37 C39 109.87(15) . . ?
C6 C40 C41 110.49(16) . . ?
C42 C40 C6 111.79(19) . . ?
C42 C40 C41 111.67(18) . . ?
C44 C43 C12 111.62(15) . . ?
C45 C43 C12 113.05(16) . . ?
C45 C43 C44 111.8(2) . . ?
C8 C46 C47 111.00(14) . . ?
C8 C46 C48 111.94(14) . . ?
C47 C46 C48 109.79(14) . . ?
C16 C49 C50 112.23(16) . . ?
C16 C49 C51 110.79(15) . . ?
C51 C49 C50 109.68(16) . . ?
C53 C52 C20 112.5(2) . . ?
C53 C52 C54 108.4(2) . . ?
C54 C52 C20 111.92(18) . . ?
C22 C55 C56 112.76(19) . . ?
C57 C55 C22 110.37(17) . . ?
C57 C55 C56 109.9(2) . . ?
C26 C58 C59 111.88(15) . . ?
C26 C58 C60 111.19(18) . . ?
C59 C58 C60 110.21(17) . . ?
C1 N1 B1 129.98(13) . . ?
C13 N1 B1 108.31(13) . . ?
C13 N1 C1 121.68(13) . . ?
C7 N2 B1 130.75(13) . . ?
C14 N2 B1 107.64(12) . . ?
C14 N2 C7 119.43(13) . . ?
C29 N3 B1 117.40(13) . . ?
C29 N3 C31 114.58(12) . . ?
C31 N3 B1 127.02(12) . . ?
C15 N4 B2 131.44(14) . . ?
C27 N4 B2 108.35(13) . . ?
C27 N4 C15 118.91(13) . . ?
C21 N5 B2 135.62(13) . . ?
C28 N5 B2 107.82(13) . . ?
C28 N5 C21 116.48(13) . . ?
C30 N6 B2 117.53(13) . . ?
C30 N6 C32 114.13(13) . . ?
C32 N6 B2 127.54(13) . . ?

loop_
_geom_bond_atom_site_label_1
_geom_bond_atom_site_label_2
_geom_bond_distance
_geom_bond_site_symmetry_2
_geom_bond_publ_flag
B1 N1 1.437(2) . ?
B1 N2 1.441(2) . ?
B1 N3 1.455(2) . ?
B2 N4 1.446(2) . ?
B2 N5 1.445(2) . ?
B2 N6 1.449(2) . ?
C1 C2 1.405(2) . ?
C1 C6 1.398(2) . ?
C1 N1 1.4347(19) . ?
C2 C3 1.393(2) . ?
C2 C37 1.518(2) . ?
C3 C4 1.379(3) . ?
C4 C5 1.378(3) . ?
C5 C6 1.389(3) . ?
C6 C40 1.518(2) . ?
C7 C8 1.402(2) . ?
C7 C12 1.404(2) . ?
C7 N2 1.4377(19) . ?
C8 C9 1.395(2) . ?
C8 C46 1.523(2) . ?
C9 C10 1.380(2) . ?
C10 C11 1.376(2) . ?
C11 C12 1.393(2) . ?
C12 C43 1.522(2) . ?
C13 C14 1.333(2) . ?
C13 N1 1.400(2) . ?
C14 N2 1.409(2) . ?
C15 C16 1.401(2) . ?
C15 C20 1.399(2) . ?
C15 N4 1.438(2) . ?
C16 C17 1.394(2) . ?
C16 C49 1.521(2) . ?
C17 C18 1.372(3) . ?
C18 C19 1.378(3) . ?
C19 C20 1.393(3) . ?
C20 C52 1.525(2) . ?
C21 C22 1.401(2) . ?
C21 C26 1.404(2) . ?
C21 N5 1.4402(19) . ?
C22 C23 1.393(2) . ?
C22 C55 1.519(2) . ?
C23 C24 1.379(3) . ?
C24 C25 1.378(3) . ?
C25 C26 1.387(2) . ?
C26 C58 1.524(2) . ?
C27 C28 1.331(2) . ?
C27 N4 1.402(2) . ?
C28 N5 1.409(2) . ?
C29 C30 1.315(2) . ?
C29 N3 1.407(2) . ?
C30 N6 1.410(2) . ?
C31 C32 1.417(2) . ?
C31 C36 1.386(2) . ?
C31 N3 1.4204(19) . ?
C32 C33 1.385(2) . ?
C32 N6 1.4214(19) . ?
C33 C34 1.387(2) . ?
C34 C35 1.373(2) . ?
C35 C36 1.390(2) . ?
C37 C38 1.530(3) . ?
C37 C39 1.532(3) . ?
C40 C41 1.526(3) . ?
C40 C42 1.514(3) . ?
C43 C44 1.489(3) . ?
C43 C45 1.487(3) . ?
C46 C47 1.530(2) . ?
C46 C48 1.531(2) . ?
C49 C50 1.533(3) . ?
C49 C51 1.530(3) . ?
C52 C53 1.499(4) . ?
C52 C54 1.509(3) . ?
C55 C56 1.520(3) . ?
C55 C57 1.516(3) . ?
C58 C59 1.532(3) . ?
C58 C60 1.533(3) . ?
